data_1556081
loop_
_publ_author_name
'Wei, Jinhu'
'Cao, Bei'
'Tse, Chun-Wai'
'Chang, Xiao-Yong'
'Zhou, Cong-Ying'
'Che, Chi-Ming'

_publ_section_title
;
 Chiral cis-iron(ii) complexes with metal- and ligand-centered chirality
 for highly regio- and enantioselective alkylation of N-heteroaromatics
;
_journal_issue 3
_journal_name_full 'Chemical Science'
_journal_page_first 684
_journal_page_last 693
_journal_paper_doi 10.1039/C9SC04858H
_journal_volume 11
_journal_year 2020
_chemical_absolute_configuration ad
_chemical_formula_moiety 'C36 H40 F6 Fe N4 O6 S2, 2(C H2 Cl2)'
_chemical_formula_sum 'C38 H44 Cl4 F6 Fe N4 O6 S2'
_chemical_formula_weight 1028.54
_space_group_crystal_system orthorhombic
_space_group_IT_number 19
_space_group_name_Hall 'P 2ac 2ab'
_space_group_name_H-M_alt 'P 21 21 21'
_atom_sites_solution_hydrogens geom
_audit_creation_method SHELXL-2014/7
_audit_update_record
;
2016-11-01 deposited with the CCDC.	2019-11-25 downloaded from the CCDC.
;
_cell_angle_alpha 90
_cell_angle_beta 90
_cell_angle_gamma 90
_cell_formula_units_Z 4
_cell_length_a 11.2650(5)
_cell_length_b 16.5488(7)
_cell_length_c 23.0009(10)
_cell_measurement_reflns_used 9988
_cell_measurement_temperature 100(2)
_cell_measurement_theta_max 29.49
_cell_measurement_theta_min 2.36
_cell_volume 4287.9(3)
_computing_cell_refinement 'SAINT v8.34A (Bruker, 2014)'
_computing_data_collection 'APEX2 v2014.11-0 (Bruker, 2014)'
_computing_data_reduction 'SAINT v8.34A (Bruker, 2014)'
_computing_molecular_graphics 'Mercury (Macrae et. al, 2008)'
_computing_publication_material 'XL (Sheldrick, 2008)'
_computing_structure_refinement 'SHELXL-2014/7 (Sheldrick, 2014)'
_computing_structure_solution 'XT (Sheldrick, 2015)'
_diffrn_ambient_temperature 100(2)
_diffrn_detector_area_resol_mean 1024
_diffrn_measured_fraction_theta_full 0.997
_diffrn_measured_fraction_theta_max 0.997
_diffrn_measurement_device_type 'Bruker D8 Venture with Photon100 CMOS detector'
_diffrn_measurement_method '\w and \f scans'
_diffrn_radiation_type MoK\a
_diffrn_radiation_wavelength 0.71073
_diffrn_reflns_av_R_equivalents 0.0259
_diffrn_reflns_av_unetI/netI 0.0406
_diffrn_reflns_Laue_measured_fraction_full 0.997
_diffrn_reflns_Laue_measured_fraction_max 0.997
_diffrn_reflns_limit_h_max 13
_diffrn_reflns_limit_h_min -13
_diffrn_reflns_limit_k_max 19
_diffrn_reflns_limit_k_min -16
_diffrn_reflns_limit_l_max 27
_diffrn_reflns_limit_l_min -22
_diffrn_reflns_number 18112
_diffrn_reflns_point_group_measured_fraction_full 0.994
_diffrn_reflns_point_group_measured_fraction_max 0.994
_diffrn_reflns_theta_full 25.027
_diffrn_reflns_theta_max 25.027
_diffrn_reflns_theta_min 2.616
_diffrn_source 'microfocus I\mS'
_exptl_absorpt_coefficient_mu 0.775
_exptl_absorpt_correction_T_max 1.0000
_exptl_absorpt_correction_T_min 0.9289
_exptl_absorpt_correction_type multi-scan
_exptl_absorpt_process_details 'SADABS (Sheldrick, 2014)'
_exptl_crystal_colour yellow
_exptl_crystal_density_diffrn 1.593
_exptl_crystal_description block
_exptl_crystal_F_000 2112
_exptl_crystal_size_max 0.512
_exptl_crystal_size_mid 0.234
_exptl_crystal_size_min 0.178
_refine_diff_density_max 1.306
_refine_diff_density_min -1.456
_refine_diff_density_rms 0.110
_refine_ls_abs_structure_details
;
 Flack x determined using 2853 quotients [(I+)-(I-)]/[(I+)+(I-)]
 (Parsons, Flack and Wagner, Acta Cryst. B69 (2013) 249-259).
;
_refine_ls_abs_structure_Flack 0.011(6)
_refine_ls_extinction_method none
_refine_ls_goodness_of_fit_ref 1.051
_refine_ls_hydrogen_treatment constr
_refine_ls_matrix_type full
_refine_ls_number_parameters 566
_refine_ls_number_reflns 7538
_refine_ls_number_restraints 21
_refine_ls_restrained_S_all 1.074
_refine_ls_R_factor_all 0.0613
_refine_ls_R_factor_gt 0.0561
_refine_ls_shift/su_max 0.000
_refine_ls_shift/su_mean 0.000
_refine_ls_structure_factor_coef Fsqd
_refine_ls_weighting_details 'w=1/[\s^2^(Fo^2^)+(0.0939P)^2^+9.9388P] where P=(Fo^2^+2Fc^2^)/3'
_refine_ls_weighting_scheme calc
_refine_ls_wR_factor_gt 0.1523
_refine_ls_wR_factor_ref 0.1567
_reflns_Friedel_coverage 0.784
_reflns_Friedel_fraction_full 0.990
_reflns_Friedel_fraction_max 0.990
_reflns_number_gt 6985
_reflns_number_total 7538
_reflns_threshold_expression 'I > 2\s(I)'
_cod_data_source_file c9sc04858h2.cif
_cod_data_source_block mo_CHEM0086_a0ma
_cod_depositor_comments
;Adding full bibliography for 1556080--1556083.cif.

 Adding full bibliography for 1556080--1556083.cif.
;
_cod_database_code 1556081
_shelx_shelxl_version_number 2014/7
_shelx_space_group_comment
;
The symmetry employed for this shelxl refinement is uniquely defined
by the following loop, which should always be used as a source of
symmetry information in preference to the above space-group names.
They are only intended as comments.
;
_shelx_estimated_absorpt_t_min 0.692
_shelx_estimated_absorpt_t_max 0.874

loop_
_space_group_symop_operation_xyz
'x, y, z'
'x+1/2, -y+1/2, -z'
'-x, y+1/2, -z+1/2'
'-x+1/2, -y, z+1/2'

loop_
_atom_site_label
_atom_site_type_symbol
_atom_site_fract_x
_atom_site_fract_y
_atom_site_fract_z
_atom_site_U_iso_or_equiv
_atom_site_adp_type
_atom_site_occupancy
_atom_site_site_symmetry_order
_atom_site_calc_flag
_atom_site_refinement_flags_posn
_atom_site_refinement_flags_adp
_atom_site_refinement_flags_occupancy
_atom_site_disorder_assembly
_atom_site_disorder_group
Fe1 Fe 0.10414(8) 0.35972(5) 0.16058(4) 0.0114(2) Uani 1 1 d . . . . .
S1 S -0.01212(14) 0.18617(9) 0.10005(7) 0.0150(3) Uani 1 1 d . . . . .
S2 S 0.00271(16) 0.27016(10) 0.28263(7) 0.0201(4) Uani 1 1 d . . . . .
F1 F 0.0325(4) 0.0814(3) 0.18279(19) 0.0302(10) Uani 1 1 d . . . . .
F2 F 0.1442(4) 0.0697(3) 0.1077(2) 0.0279(10) Uani 1 1 d . . . . .
F3 F -0.0370(4) 0.0305(2) 0.1045(2) 0.0341(11) Uani 1 1 d . . . . .
F4 F 0.1019(6) 0.3639(3) 0.3606(2) 0.0502(14) Uani 1 1 d . . . . .
F5 F -0.0833(6) 0.3891(3) 0.3438(2) 0.0535(15) Uani 1 1 d . . . . .
F6 F -0.0341(6) 0.2835(4) 0.3937(2) 0.0599(18) Uani 1 1 d . . . . .
O1 O 0.0754(4) 0.2385(3) 0.1286(2) 0.0199(11) Uani 1 1 d . . . . .
O2 O 0.0026(5) 0.1803(3) 0.0386(2) 0.0238(11) Uani 1 1 d . . . . .
O3 O -0.1317(4) 0.1965(3) 0.1204(3) 0.0273(12) Uani 1 1 d . . . . .
O4 O 0.0288(4) 0.3329(3) 0.2400(2) 0.0204(10) Uani 1 1 d . . . . .
O5 O -0.1134(5) 0.2368(3) 0.2775(2) 0.0313(12) Uani 1 1 d . . . . .
O6 O 0.0976(5) 0.2154(3) 0.2924(2) 0.0292(12) Uani 1 1 d . . . . .
N1 N -0.0562(5) 0.3868(3) 0.1060(2) 0.0130(11) Uani 1 1 d . . . . .
N2 N 0.1811(5) 0.3880(3) 0.0741(2) 0.0137(11) Uani 1 1 d . . . . .
N3 N 0.1606(5) 0.4863(3) 0.1771(2) 0.0132(11) Uani 1 1 d . . . . .
N4 N 0.2728(4) 0.3486(3) 0.2158(2) 0.0134(11) Uani 1 1 d . . . . .
C1 C -0.1691(6) 0.3909(4) 0.1223(3) 0.0145(13) Uani 1 1 d . . . . .
C2 C -0.2650(6) 0.3852(4) 0.0814(3) 0.0209(15) Uani 1 1 d . . . . .
C3 C -0.2383(6) 0.3747(4) 0.0252(3) 0.0202(15) Uani 1 1 d . . . . .
H3 H -0.3008 0.3701 -0.0024 0.024 Uiso 1 1 calc R U . . .
C4 C -0.1196(6) 0.3701(4) 0.0058(3) 0.0178(14) Uani 1 1 d . . . . .
C5 C -0.0890(7) 0.3553(5) -0.0525(3) 0.0223(15) Uani 1 1 d . . . . .
H5 H -0.1495 0.3526 -0.0813 0.027 Uiso 1 1 calc R U . . .
C6 C 0.0257(7) 0.3449(5) -0.0680(3) 0.0259(17) Uani 1 1 d . . . . .
H6 H 0.0450 0.3325 -0.1072 0.031 Uiso 1 1 calc R U . . .
C7 C 0.1184(7) 0.3523(4) -0.0257(3) 0.0225(15) Uani 1 1 d . . . . .
H7 H 0.1989 0.3444 -0.0368 0.027 Uiso 1 1 calc R U . . .
C8 C 0.0907(6) 0.3709(4) 0.0305(3) 0.0150(13) Uani 1 1 d . . . . .
C9 C -0.0296(6) 0.3769(4) 0.0483(3) 0.0129(13) Uani 1 1 d . . . . .
C10 C 0.2865(6) 0.3350(4) 0.0679(3) 0.0215(15) Uani 1 1 d . . . . .
H10A H 0.3261 0.3465 0.0309 0.032 Uiso 1 1 calc R U . . .
H10B H 0.2614 0.2783 0.0686 0.032 Uiso 1 1 calc R U . . .
H10C H 0.3416 0.3451 0.1000 0.032 Uiso 1 1 calc R U . . .
C11 C 0.2090(6) 0.4775(4) 0.0714(3) 0.0162(14) Uani 1 1 d . . . . .
H11 H 0.1335 0.5063 0.0618 0.019 Uiso 1 1 calc R U . . .
C12 C 0.2983(7) 0.4982(5) 0.0243(3) 0.0236(16) Uani 1 1 d . . . . .
H12A H 0.3728 0.4680 0.0313 0.028 Uiso 1 1 calc R U . . .
H12B H 0.2665 0.4812 -0.0140 0.028 Uiso 1 1 calc R U . . .
C13 C 0.3251(8) 0.5877(5) 0.0228(4) 0.034(2) Uani 1 1 d . . . . .
H13A H 0.3861 0.5985 -0.0072 0.041 Uiso 1 1 calc R U . . .
H13B H 0.2523 0.6176 0.0119 0.041 Uiso 1 1 calc R U . . .
C14 C 0.3689(8) 0.6177(5) 0.0807(3) 0.034(2) Uani 1 1 d . . . . .
H14A H 0.3839 0.6766 0.0786 0.040 Uiso 1 1 calc R U . . .
H14B H 0.4445 0.5905 0.0907 0.040 Uiso 1 1 calc R U . . .
C15 C 0.2757(7) 0.6001(4) 0.1281(3) 0.0261(16) Uani 1 1 d . . . . .
H15A H 0.2015 0.6297 0.1193 0.031 Uiso 1 1 calc R U . . .
H15B H 0.3055 0.6188 0.1663 0.031 Uiso 1 1 calc R U . . .
C16 C 0.2500(6) 0.5080(4) 0.1307(3) 0.0159(14) Uani 1 1 d . . . . .
H16 H 0.3261 0.4799 0.1403 0.019 Uiso 1 1 calc R U . . .
C17 C 0.0541(6) 0.5397(4) 0.1762(3) 0.0190(15) Uani 1 1 d . . . . .
H17A H 0.0160 0.5365 0.1380 0.028 Uiso 1 1 calc R U . . .
H17B H 0.0783 0.5956 0.1838 0.028 Uiso 1 1 calc R U . . .
H17C H -0.0020 0.5222 0.2062 0.028 Uiso 1 1 calc R U . . .
C18 C 0.2811(6) 0.4174(4) 0.2497(3) 0.0160(13) Uani 1 1 d . . . . .
C19 C 0.2201(6) 0.4878(4) 0.2329(3) 0.0158(14) Uani 1 1 d . . . . .
C20 C 0.2207(6) 0.5546(4) 0.2700(3) 0.0194(15) Uani 1 1 d . . . . .
H20 H 0.1767 0.6014 0.2597 0.023 Uiso 1 1 calc R U . . .
C21 C 0.2842(6) 0.5537(5) 0.3216(3) 0.0240(16) Uani 1 1 d . . . . .
H21 H 0.2835 0.5997 0.3463 0.029 Uiso 1 1 calc R U . . .
C22 C 0.3480(7) 0.4865(5) 0.3371(3) 0.0284(17) Uani 1 1 d . . . . .
H22 H 0.3928 0.4867 0.3720 0.034 Uiso 1 1 calc R U . . .
C23 C 0.3477(7) 0.4185(5) 0.3022(3) 0.0256(16) Uani 1 1 d . . . . .
C24 C 0.4107(8) 0.3462(5) 0.3160(3) 0.036(2) Uani 1 1 d . . . . .
H24 H 0.4582 0.3446 0.3500 0.043 Uiso 1 1 calc R U . . .
C25 C 0.4046(8) 0.2803(5) 0.2820(4) 0.0315(18) Uani 1 1 d . . . . .
C26 C 0.3297(6) 0.2833(4) 0.2317(3) 0.0197(15) Uani 1 1 d . . . . .
C27 C -0.1962(6) 0.3941(5) 0.1860(3) 0.0238(16) Uani 1 1 d . . . . .
H27A H -0.1417 0.4334 0.2045 0.029 Uiso 1 1 calc R U . . .
H27B H -0.1797 0.3404 0.2031 0.029 Uiso 1 1 calc R U . . .
C28 C -0.3226(7) 0.4176(6) 0.2007(4) 0.035(2) Uani 1 1 d . . . . .
H28A H -0.3379 0.4058 0.2422 0.043 Uiso 1 1 calc R U . . .
H28B H -0.3326 0.4764 0.1948 0.043 Uiso 1 1 calc R U . . .
C29 C -0.4109(7) 0.3734(7) 0.1643(4) 0.050(3) Uani 1 1 d . . . . .
H29A H -0.4920 0.3902 0.1757 0.060 Uiso 1 1 calc R U . . .
H29B H -0.4035 0.3147 0.1716 0.060 Uiso 1 1 calc R U . . .
C30 C -0.3935(6) 0.3896(5) 0.1011(4) 0.0318(18) Uani 1 1 d . . . . .
H30A H -0.4249 0.4440 0.0920 0.038 Uiso 1 1 calc R U . . .
H30B H -0.4404 0.3499 0.0785 0.038 Uiso 1 1 calc R U . . .
C31 C 0.3180(7) 0.2093(4) 0.1942(3) 0.0259(17) Uani 1 1 d . . . . .
H31A H 0.2334 0.2030 0.1834 0.031 Uiso 1 1 calc R U . . .
H31B H 0.3630 0.2186 0.1578 0.031 Uiso 1 1 calc R U . . .
C32 C 0.3593(9) 0.1322(5) 0.2201(4) 0.047(2) Uani 1 1 d . . . . .
H32A H 0.3723 0.0926 0.1886 0.056 Uiso 1 1 calc R U . . .
H32B H 0.2960 0.1108 0.2457 0.056 Uiso 1 1 calc R U . . .
C33 C 0.4705(10) 0.1398(6) 0.2545(5) 0.059(3) Uani 1 1 d . . . . .
H33A H 0.4854 0.0876 0.2743 0.070 Uiso 1 1 calc R U . . .
H33B H 0.5371 0.1492 0.2273 0.070 Uiso 1 1 calc R U . . .
C34 C 0.4713(10) 0.2039(6) 0.2983(4) 0.048(3) Uani 1 1 d . . . . .
H34A H 0.5549 0.2184 0.3066 0.058 Uiso 1 1 calc R U . . .
H34B H 0.4367 0.1822 0.3347 0.058 Uiso 1 1 calc R U . . .
C35 C 0.0338(6) 0.0865(4) 0.1256(3) 0.0191(15) Uani 1 1 d . . . . .
C36 C -0.0033(9) 0.3305(5) 0.3492(3) 0.038(2) Uani 1 1 d . . . . .
C37 C 0.2319(16) 0.1933(10) 0.4184(9) 0.099(5) Uani 0.883(6) 1 d D . P A 1
H37A H 0.2296 0.2217 0.3805 0.119 Uiso 0.883(6) 1 calc R U P A 1
H37B H 0.1567 0.2049 0.4391 0.119 Uiso 0.883(6) 1 calc R U P A 1
Cl1 Cl 0.3452(5) 0.2282(3) 0.4574(2) 0.1060(12) Uani 0.883(6) 1 d D . P A 1
Cl2 Cl 0.2433(5) 0.0873(3) 0.4060(2) 0.0955(15) Uani 0.883(6) 1 d D . P A 1
C37B C 0.302(6) 0.151(7) 0.461(3) 0.099(5) Uani 0.117(6) 1 d D . P A 2
H37C H 0.2770 0.2063 0.4712 0.119 Uiso 0.117(6) 1 calc R U P A 2
H37D H 0.3353 0.1276 0.4970 0.119 Uiso 0.117(6) 1 calc R U P A 2
Cl1B Cl 0.422(3) 0.165(3) 0.4188(18) 0.1060(12) Uani 0.117(6) 1 d D . P A 2
Cl2B Cl 0.166(3) 0.098(3) 0.4516(19) 0.1060(12) Uani 0.117(6) 1 d D . P A 2
C38 C 0.158(2) 0.0707(12) 0.5621(10) 0.078(7) Uani 0.653(5) 1 d D U P B 1
H38A H 0.1467 0.0265 0.5906 0.093 Uiso 0.653(5) 1 calc R U P B 1
H38B H 0.2215 0.0552 0.5347 0.093 Uiso 0.653(5) 1 calc R U P B 1
Cl4 Cl 0.1919(6) 0.1570(5) 0.5961(3) 0.1060(12) Uani 0.653(5) 1 d D . P B 1
Cl3 Cl 0.0199(5) 0.0896(5) 0.5229(2) 0.092(2) Uani 0.653(5) 1 d . . P B 1
C38B C 0.122(6) 0.087(4) 0.5502(13) 0.099(5) Uani 0.347(5) 1 d D U P A 2
H38C H 0.1944 0.1202 0.5464 0.119 Uiso 0.347(5) 1 calc R U P B 2
H38D H 0.1489 0.0327 0.5381 0.119 Uiso 0.347(5) 1 calc R U P B 2
Cl3B Cl 0.0755(12) 0.1106(9) 0.4827(6) 0.1060(12) Uani 0.347(5) 1 d D U P A 2
Cl4B Cl 0.1498(12) 0.0665(9) 0.6249(6) 0.1060(12) Uani 0.347(5) 1 d D U P A 2

loop_
_atom_site_aniso_label
_atom_site_aniso_U_11
_atom_site_aniso_U_22
_atom_site_aniso_U_33
_atom_site_aniso_U_23
_atom_site_aniso_U_13
_atom_site_aniso_U_12
Fe1 0.0096(4) 0.0120(4) 0.0128(4) -0.0019(4) -0.0001(4) -0.0005(3)
S1 0.0137(8) 0.0109(7) 0.0205(8) -0.0014(6) 0.0008(7) -0.0021(6)
S2 0.0246(9) 0.0153(8) 0.0202(8) 0.0003(6) 0.0026(7) 0.0003(7)
F1 0.036(3) 0.027(2) 0.027(2) 0.0091(18) 0.0061(19) 0.003(2)
F2 0.025(2) 0.022(2) 0.036(2) 0.0027(19) 0.0097(19) 0.0091(18)
F3 0.035(3) 0.015(2) 0.053(3) -0.001(2) -0.001(2) -0.0063(19)
F4 0.073(4) 0.042(3) 0.035(3) -0.012(2) -0.017(3) -0.007(3)
F5 0.081(4) 0.039(3) 0.040(3) -0.009(2) 0.013(3) 0.025(3)
F6 0.090(5) 0.064(4) 0.025(3) 0.012(3) 0.018(3) 0.012(4)
O1 0.025(3) 0.012(2) 0.023(2) -0.0022(19) -0.002(2) -0.003(2)
O2 0.032(3) 0.021(2) 0.018(2) -0.0006(19) -0.001(2) -0.001(2)
O3 0.016(3) 0.018(2) 0.048(3) 0.000(2) 0.008(2) 0.004(2)
O4 0.021(3) 0.023(2) 0.017(2) 0.0007(19) 0.0012(19) -0.002(2)
O5 0.029(3) 0.022(3) 0.043(3) 0.010(2) 0.007(3) -0.002(2)
O6 0.031(3) 0.023(3) 0.034(3) 0.007(2) -0.002(3) 0.006(2)
N1 0.012(3) 0.011(2) 0.016(3) -0.001(2) -0.001(2) -0.002(2)
N2 0.010(3) 0.013(3) 0.017(3) -0.004(2) 0.000(2) -0.002(2)
N3 0.012(3) 0.012(3) 0.016(3) -0.004(2) -0.002(2) 0.002(2)
N4 0.008(2) 0.015(3) 0.017(3) -0.003(2) 0.001(2) 0.002(2)
C1 0.011(3) 0.015(3) 0.018(3) 0.001(3) -0.002(3) 0.001(3)
C2 0.009(3) 0.026(4) 0.028(4) -0.005(3) -0.005(3) 0.003(3)
C3 0.013(3) 0.023(4) 0.025(4) 0.001(3) -0.008(3) -0.006(3)
C4 0.022(4) 0.011(3) 0.020(3) 0.000(3) 0.000(3) -0.004(3)
C5 0.026(4) 0.027(4) 0.014(3) -0.004(3) -0.005(3) -0.013(3)
C6 0.034(4) 0.033(4) 0.011(3) -0.004(3) 0.000(3) -0.015(3)
C7 0.023(4) 0.024(4) 0.021(3) -0.006(3) 0.003(3) -0.011(3)
C8 0.015(3) 0.011(3) 0.019(3) 0.001(2) -0.002(3) -0.004(3)
C9 0.016(3) 0.007(3) 0.016(3) -0.001(2) 0.000(3) -0.004(2)
C10 0.017(3) 0.027(4) 0.020(4) -0.004(3) 0.007(3) 0.005(3)
C11 0.012(3) 0.014(3) 0.022(3) -0.002(3) -0.001(3) -0.005(3)
C12 0.024(4) 0.029(4) 0.018(3) -0.001(3) -0.001(3) -0.012(3)
C13 0.038(5) 0.031(4) 0.034(4) 0.008(4) -0.003(4) -0.021(4)
C14 0.041(5) 0.028(4) 0.032(4) 0.001(3) -0.002(4) -0.022(4)
C15 0.029(4) 0.020(4) 0.029(4) 0.001(3) -0.003(3) -0.013(3)
C16 0.006(3) 0.020(3) 0.022(3) 0.004(3) 0.002(3) -0.005(3)
C17 0.009(3) 0.014(3) 0.034(4) -0.007(3) -0.005(3) 0.005(3)
C18 0.013(3) 0.021(3) 0.013(3) -0.003(3) -0.004(3) 0.002(3)
C19 0.011(3) 0.019(3) 0.017(3) -0.011(3) 0.000(3) -0.003(3)
C20 0.011(3) 0.019(3) 0.029(4) -0.006(3) 0.002(3) 0.002(3)
C21 0.020(4) 0.024(4) 0.028(4) -0.018(3) -0.002(3) 0.004(3)
C22 0.026(4) 0.038(4) 0.022(4) -0.011(4) -0.010(3) 0.001(3)
C23 0.024(4) 0.032(4) 0.021(4) -0.004(3) -0.007(3) 0.006(3)
C24 0.043(5) 0.039(5) 0.026(4) -0.009(3) -0.024(4) 0.017(4)
C25 0.033(4) 0.032(4) 0.030(4) -0.007(3) -0.013(4) 0.017(4)
C26 0.014(3) 0.028(4) 0.017(3) -0.007(3) 0.001(3) 0.004(3)
C27 0.011(3) 0.040(4) 0.020(4) -0.007(3) -0.001(3) 0.002(3)
C28 0.019(4) 0.052(5) 0.035(5) -0.011(4) 0.004(3) 0.006(4)
C29 0.013(4) 0.091(8) 0.047(5) -0.017(6) 0.008(4) -0.002(4)
C30 0.010(3) 0.049(5) 0.037(4) -0.009(4) -0.004(3) 0.003(3)
C31 0.024(4) 0.023(4) 0.030(4) -0.008(3) -0.004(3) 0.012(3)
C32 0.061(6) 0.029(4) 0.050(5) -0.005(4) -0.025(5) 0.022(4)
C33 0.066(7) 0.034(5) 0.076(7) -0.019(5) -0.042(6) 0.035(5)
C34 0.063(7) 0.039(5) 0.044(5) -0.011(4) -0.036(5) 0.029(5)
C35 0.022(4) 0.013(3) 0.023(4) 0.003(3) 0.006(3) -0.003(3)
C36 0.064(6) 0.029(4) 0.022(4) 0.001(3) 0.011(4) 0.015(4)
C37 0.100(13) 0.076(10) 0.122(10) 0.021(10) -0.004(11) 0.027(10)
Cl1 0.091(2) 0.111(3) 0.116(3) -0.027(2) -0.006(2) 0.017(2)
Cl2 0.098(3) 0.071(3) 0.117(4) -0.001(3) 0.004(3) 0.002(2)
C37B 0.100(13) 0.076(10) 0.122(10) 0.021(10) -0.004(11) 0.027(10)
Cl1B 0.091(2) 0.111(3) 0.116(3) -0.027(2) -0.006(2) 0.017(2)
Cl2B 0.091(2) 0.111(3) 0.116(3) -0.027(2) -0.006(2) 0.017(2)
C38 0.084(15) 0.064(13) 0.085(14) 0.002(11) -0.057(12) 0.025(11)
Cl4 0.091(2) 0.111(3) 0.116(3) -0.027(2) -0.006(2) 0.017(2)
Cl3 0.072(3) 0.156(6) 0.049(3) -0.008(3) 0.005(2) 0.036(4)
C38B 0.100(13) 0.076(10) 0.122(10) 0.021(10) -0.004(11) 0.027(10)
Cl3B 0.091(2) 0.111(3) 0.116(3) -0.027(2) -0.006(2) 0.017(2)
Cl4B 0.091(2) 0.111(3) 0.116(3) -0.027(2) -0.006(2) 0.017(2)

loop_
_atom_type_symbol
_atom_type_description
_atom_type_scat_dispersion_real
_atom_type_scat_dispersion_imag
_atom_type_scat_source
C C 0.0033 0.0016 'International Tables Vol C Tables 4.2.6.8 and 6.1.1.4'
H H 0.0000 0.0000 'International Tables Vol C Tables 4.2.6.8 and 6.1.1.4'
N N 0.0061 0.0033 'International Tables Vol C Tables 4.2.6.8 and 6.1.1.4'
O O 0.0106 0.0060 'International Tables Vol C Tables 4.2.6.8 and 6.1.1.4'
F F 0.0171 0.0103 'International Tables Vol C Tables 4.2.6.8 and 6.1.1.4'
S S 0.1246 0.1234 'International Tables Vol C Tables 4.2.6.8 and 6.1.1.4'
Fe Fe 0.3463 0.8444 'International Tables Vol C Tables 4.2.6.8 and 6.1.1.4'
Cl Cl 0.1484 0.1585 'International Tables Vol C Tables 4.2.6.8 and 6.1.1.4'

loop_
_geom_angle_atom_site_label_1
_geom_angle_atom_site_label_2
_geom_angle_atom_site_label_3
_geom_angle
O4 Fe1 O1 92.33(19)
O4 Fe1 N2 178.7(2)
O1 Fe1 N2 87.07(19)
O4 Fe1 N3 99.7(2)
O1 Fe1 N3 167.5(2)
N2 Fe1 N3 81.0(2)
O4 Fe1 N1 101.96(19)
O1 Fe1 N1 82.78(19)
N2 Fe1 N1 76.8(2)
N3 Fe1 N1 97.94(19)
O4 Fe1 N4 80.39(19)
O1 Fe1 N4 103.78(19)
N2 Fe1 N4 100.91(19)
N3 Fe1 N4 75.1(2)
N1 Fe1 N4 173.0(2)
O2 S1 O3 116.1(3)
O2 S1 O1 113.9(3)
O3 S1 O1 114.5(3)
O2 S1 C35 103.0(3)
O3 S1 C35 105.6(3)
O1 S1 C35 101.5(3)
O6 S2 O5 117.2(3)
O6 S2 O4 114.1(3)
O5 S2 O4 113.9(3)
O6 S2 C36 104.2(4)
O5 S2 C36 104.3(4)
O4 S2 C36 100.4(3)
S1 O1 Fe1 143.2(3)
S2 O4 Fe1 146.2(3)
C1 N1 C9 119.3(5)
C1 N1 Fe1 128.6(4)
C9 N1 Fe1 110.0(4)
C8 N2 C10 112.2(5)
C8 N2 C11 107.9(5)
C10 N2 C11 114.1(5)
C8 N2 Fe1 107.6(4)
C10 N2 Fe1 106.0(4)
C11 N2 Fe1 108.9(4)
C19 N3 C17 112.1(5)
C19 N3 C16 108.3(5)
C17 N3 C16 112.7(5)
C19 N3 Fe1 107.5(4)
C17 N3 Fe1 109.1(4)
C16 N3 Fe1 107.0(4)
C26 N4 C18 119.3(5)
C26 N4 Fe1 128.8(5)
C18 N4 Fe1 107.6(4)
N1 C1 C2 122.2(6)
N1 C1 C27 118.2(6)
C2 C1 C27 119.4(6)
C3 C2 C1 118.2(6)
C3 C2 C30 120.5(6)
C1 C2 C30 121.3(6)
C2 C3 C4 121.6(6)
C2 C3 H3 119.2
C4 C3 H3 119.2
C5 C4 C3 122.8(6)
C5 C4 C9 119.9(6)
C3 C4 C9 117.2(6)
C6 C5 C4 120.5(6)
C6 C5 H5 119.7
C4 C5 H5 119.7
C5 C6 C7 120.4(6)
C5 C6 H6 119.8
C7 C6 H6 119.8
C8 C7 C6 119.7(7)
C8 C7 H7 120.1
C6 C7 H7 120.1
C7 C8 C9 120.5(6)
C7 C8 N2 122.4(6)
C9 C8 N2 117.0(5)
N1 C9 C4 121.5(6)
N1 C9 C8 119.8(6)
C4 C9 C8 118.7(6)
N2 C10 H10A 109.5
N2 C10 H10B 109.5
H10A C10 H10B 109.5
N2 C10 H10C 109.5
H10A C10 H10C 109.5
H10B C10 H10C 109.5
N2 C11 C12 112.8(6)
N2 C11 C16 110.5(5)
C12 C11 C16 111.3(5)
N2 C11 H11 107.3
C12 C11 H11 107.3
C16 C11 H11 107.3
C13 C12 C11 111.7(7)
C13 C12 H12A 109.3
C11 C12 H12A 109.3
C13 C12 H12B 109.3
C11 C12 H12B 109.3
H12A C12 H12B 107.9
C14 C13 C12 111.6(7)
C14 C13 H13A 109.3
C12 C13 H13A 109.3
C14 C13 H13B 109.3
C12 C13 H13B 109.3
H13A C13 H13B 108.0
C13 C14 C15 109.9(7)
C13 C14 H14A 109.7
C15 C14 H14A 109.7
C13 C14 H14B 109.7
C15 C14 H14B 109.7
H14A C14 H14B 108.2
C14 C15 C16 109.9(6)
C14 C15 H15A 109.7
C16 C15 H15A 109.7
C14 C15 H15B 109.7
C16 C15 H15B 109.7
H15A C15 H15B 108.2
N3 C16 C11 110.6(5)
N3 C16 C15 112.6(6)
C11 C16 C15 110.3(6)
N3 C16 H16 107.7
C11 C16 H16 107.7
C15 C16 H16 107.7
N3 C17 H17A 109.5
N3 C17 H17B 109.5
H17A C17 H17B 109.5
N3 C17 H17C 109.5
H17A C17 H17C 109.5
H17B C17 H17C 109.5
N4 C18 C19 119.6(6)
N4 C18 C23 121.7(6)
C19 C18 C23 118.7(6)
C20 C19 C18 119.0(6)
C20 C19 N3 123.9(6)
C18 C19 N3 117.1(5)
C21 C20 C19 121.2(7)
C21 C20 H20 119.4
C19 C20 H20 119.4
C22 C21 C20 120.1(6)
C22 C21 H21 119.9
C20 C21 H21 119.9
C21 C22 C23 120.6(7)
C21 C22 H22 119.7
C23 C22 H22 119.7
C22 C23 C18 120.3(7)
C22 C23 C24 123.7(7)
C18 C23 C24 116.0(7)
C25 C24 C23 121.8(7)
C25 C24 H24 119.1
C23 C24 H24 119.1
C24 C25 C26 118.2(7)
C24 C25 C34 120.5(7)
C26 C25 C34 121.3(7)
N4 C26 C25 122.8(6)
N4 C26 C31 118.0(6)
C25 C26 C31 119.2(6)
C1 C27 C28 114.8(6)
C1 C27 H27A 108.6
C28 C27 H27A 108.6
C1 C27 H27B 108.6
C28 C27 H27B 108.6
H27A C27 H27B 107.6
C29 C28 C27 112.1(7)
C29 C28 H28A 109.2
C27 C28 H28A 109.2
C29 C28 H28B 109.2
C27 C28 H28B 109.2
H28A C28 H28B 107.9
C28 C29 C30 111.8(8)
C28 C29 H29A 109.3
C30 C29 H29A 109.3
C28 C29 H29B 109.3
C30 C29 H29B 109.3
H29A C29 H29B 107.9
C29 C30 C2 114.0(7)
C29 C30 H30A 108.8
C2 C30 H30A 108.8
C29 C30 H30B 108.8
C2 C30 H30B 108.8
H30A C30 H30B 107.6
C32 C31 C26 116.2(7)
C32 C31 H31A 108.2
C26 C31 H31A 108.2
C32 C31 H31B 108.2
C26 C31 H31B 108.2
H31A C31 H31B 107.4
C31 C32 C33 114.0(8)
C31 C32 H32A 108.7
C33 C32 H32A 108.7
C31 C32 H32B 108.7
C33 C32 H32B 108.7
H32A C32 H32B 107.6
C34 C33 C32 115.6(8)
C34 C33 H33A 108.4
C32 C33 H33A 108.4
C34 C33 H33B 108.4
C32 C33 H33B 108.4
H33A C33 H33B 107.4
C33 C34 C25 115.5(7)
C33 C34 H34A 108.4
C25 C34 H34A 108.4
C33 C34 H34B 108.4
C25 C34 H34B 108.4
H34A C34 H34B 107.5
F3 C35 F1 108.4(6)
F3 C35 F2 107.7(6)
F1 C35 F2 107.6(6)
F3 C35 S1 110.3(5)
F1 C35 S1 112.1(5)
F2 C35 S1 110.6(5)
F5 C36 F6 108.7(7)
F5 C36 F4 108.6(7)
F6 C36 F4 108.7(8)
F5 C36 S2 110.3(6)
F6 C36 S2 109.5(6)
F4 C36 S2 111.0(6)
Cl1 C37 Cl2 111.9(9)
Cl1 C37 H37A 109.2
Cl2 C37 H37A 109.2
Cl1 C37 H37B 109.2
Cl2 C37 H37B 109.2
H37A C37 H37B 107.9
Cl1B C37B Cl2B 134(4)
Cl1B C37B H37C 103.7
Cl2B C37B H37C 103.7
Cl1B C37B H37D 103.7
Cl2B C37B H37D 103.7
H37C C37B H37D 105.3
Cl3B Cl2B C37B 124(3)
Cl4 C38 Cl3 106.3(10)
Cl4 C38 H38A 110.5
Cl3 C38 H38A 110.5
Cl4 C38 H38B 110.5
Cl3 C38 H38B 110.5
H38A C38 H38B 108.7
Cl3B C38B Cl4B 172(4)
Cl3B C38B H38C 92.6
Cl4B C38B H38C 92.6
Cl3B C38B H38D 92.6
Cl4B C38B H38D 92.6
H38C C38B H38D 103.0
Cl2B Cl3B C38B 104(3)

loop_
_geom_bond_atom_site_label_1
_geom_bond_atom_site_label_2
_geom_bond_distance
Fe1 O4 2.063(5)
Fe1 O1 2.162(5)
Fe1 N2 2.220(6)
Fe1 N3 2.222(5)
Fe1 N1 2.245(5)
Fe1 N4 2.292(5)
S1 O2 1.427(5)
S1 O3 1.436(5)
S1 O1 1.467(5)
S1 C35 1.826(7)
S2 O6 1.420(6)
S2 O5 1.424(6)
S2 O4 1.458(5)
S2 C36 1.829(8)
F1 C35 1.319(8)
F2 C35 1.339(8)
F3 C35 1.315(8)
F4 C36 1.334(12)
F5 C36 1.330(10)
F6 C36 1.332(10)
N1 C1 1.328(9)
N1 C9 1.371(8)
N2 C8 1.458(8)
N2 C10 1.482(8)
N2 C11 1.515(8)
N3 C19 1.447(8)
N3 C17 1.490(8)
N3 C16 1.512(8)
N4 C26 1.310(9)
N4 C18 1.383(9)
C1 C2 1.435(9)
C1 C27 1.498(10)
C2 C3 1.340(10)
C2 C30 1.518(10)
C3 C4 1.412(10)
C3 H3 0.9500
C4 C5 1.407(9)
C4 C9 1.412(9)
C5 C6 1.351(11)
C5 H5 0.9500
C6 C7 1.433(10)
C6 H6 0.9500
C7 C8 1.364(9)
C7 H7 0.9500
C8 C9 1.420(9)
C10 H10A 0.9800
C10 H10B 0.9800
C10 H10C 0.9800
C11 C12 1.519(10)
C11 C16 1.524(9)
C11 H11 1.0000
C12 C13 1.512(11)
C12 H12A 0.9900
C12 H12B 0.9900
C13 C14 1.506(11)
C13 H13A 0.9900
C13 H13B 0.9900
C14 C15 1.541(11)
C14 H14A 0.9900
C14 H14B 0.9900
C15 C16 1.552(10)
C15 H15A 0.9900
C15 H15B 0.9900
C16 H16 1.0000
C17 H17A 0.9800
C17 H17B 0.9800
C17 H17C 0.9800
C18 C19 1.407(10)
C18 C23 1.423(10)
C19 C20 1.396(9)
C20 C21 1.386(10)
C20 H20 0.9500
C21 C22 1.371(11)
C21 H21 0.9500
C22 C23 1.381(11)
C22 H22 0.9500
C23 C24 1.427(11)
C24 C25 1.343(11)
C24 H24 0.9500
C25 C26 1.432(10)
C25 C34 1.519(11)
C26 C31 1.503(10)
C27 C28 1.514(10)
C27 H27A 0.9900
C27 H27B 0.9900
C28 C29 1.491(12)
C28 H28A 0.9900
C28 H28B 0.9900
C29 C30 1.493(13)
C29 H29A 0.9900
C29 H29B 0.9900
C30 H30A 0.9900
C30 H30B 0.9900
C31 C32 1.483(11)
C31 H31A 0.9900
C31 H31B 0.9900
C32 C33 1.486(13)
C32 H32A 0.9900
C32 H32B 0.9900
C33 C34 1.463(13)
C33 H33A 0.9900
C33 H33B 0.9900
C34 H34A 0.9900
C34 H34B 0.9900
C37 Cl1 1.665(18)
C37 Cl2 1.782(17)
C37 H37A 0.9900
C37 H37B 0.9900
C37B Cl1B 1.67(3)
C37B Cl2B 1.77(3)
C37B H37C 0.9900
C37B H37D 0.9900
Cl2B Cl3B 1.26(4)
C38 Cl4 1.673(19)
C38 Cl3 1.822(18)
C38 H38A 0.9900
C38 H38B 0.9900
C38B Cl3B 1.68(2)
C38B Cl4B 1.78(2)
C38B H38C 0.9900
C38B H38D 0.9900

loop_
_geom_torsion_atom_site_label_1
_geom_torsion_atom_site_label_2
_geom_torsion_atom_site_label_3
_geom_torsion_atom_site_label_4
_geom_torsion
O2 S1 O1 Fe1 96.1(5)
O3 S1 O1 Fe1 -40.8(6)
C35 S1 O1 Fe1 -153.9(5)
O6 S2 O4 Fe1 42.7(7)
O5 S2 O4 Fe1 -95.7(6)
C36 S2 O4 Fe1 153.5(6)
C9 N1 C1 C2 0.1(10)
Fe1 N1 C1 C2 -161.3(5)
C9 N1 C1 C27 174.6(6)
Fe1 N1 C1 C27 13.1(10)
N1 C1 C2 C3 0.6(11)
C27 C1 C2 C3 -173.8(7)
N1 C1 C2 C30 179.7(7)
C27 C1 C2 C30 5.3(11)
C1 C2 C3 C4 -0.8(11)
C30 C2 C3 C4 -179.8(7)
C2 C3 C4 C5 177.0(7)
C2 C3 C4 C9 0.2(10)
C3 C4 C5 C6 -174.5(7)
C9 C4 C5 C6 2.2(10)
C4 C5 C6 C7 -2.9(11)
C5 C6 C7 C8 -0.6(11)
C6 C7 C8 C9 4.7(10)
C6 C7 C8 N2 -173.2(6)
C10 N2 C8 C7 -38.6(8)
C11 N2 C8 C7 87.8(7)
Fe1 N2 C8 C7 -154.8(5)
C10 N2 C8 C9 143.4(6)
C11 N2 C8 C9 -90.1(6)
Fe1 N2 C8 C9 27.2(6)
C1 N1 C9 C4 -0.8(9)
Fe1 N1 C9 C4 163.9(5)
C1 N1 C9 C8 -178.8(6)
Fe1 N1 C9 C8 -14.2(7)
C5 C4 C9 N1 -176.3(6)
C3 C4 C9 N1 0.6(9)
C5 C4 C9 C8 1.8(9)
C3 C4 C9 C8 178.7(6)
C7 C8 C9 N1 172.8(6)
N2 C8 C9 N1 -9.2(8)
C7 C8 C9 C4 -5.3(9)
N2 C8 C9 C4 172.7(5)
C8 N2 C11 C12 -83.2(7)
C10 N2 C11 C12 42.2(8)
Fe1 N2 C11 C12 160.3(5)
C8 N2 C11 C16 151.5(5)
C10 N2 C11 C16 -83.1(7)
Fe1 N2 C11 C16 35.0(6)
N2 C11 C12 C13 -179.7(6)
C16 C11 C12 C13 -54.8(8)
C11 C12 C13 C14 56.5(9)
C12 C13 C14 C15 -58.1(10)
C13 C14 C15 C16 58.2(9)
C19 N3 C16 C11 158.6(5)
C17 N3 C16 C11 -76.9(7)
Fe1 N3 C16 C11 43.0(6)
C19 N3 C16 C15 -77.5(7)
C17 N3 C16 C15 47.0(7)
Fe1 N3 C16 C15 166.9(5)
N2 C11 C16 N3 -53.5(7)
C12 C11 C16 N3 -179.6(5)
N2 C11 C16 C15 -178.7(5)
C12 C11 C16 C15 55.2(8)
C14 C15 C16 N3 179.0(6)
C14 C15 C16 C11 -57.0(8)
C26 N4 C18 C19 -179.9(6)
Fe1 N4 C18 C19 -21.2(7)
C26 N4 C18 C23 -1.5(10)
Fe1 N4 C18 C23 157.2(6)
N4 C18 C19 C20 174.4(6)
C23 C18 C19 C20 -4.1(10)
N4 C18 C19 N3 -5.9(9)
C23 C18 C19 N3 175.6(6)
C17 N3 C19 C20 -29.9(9)
C16 N3 C19 C20 94.9(7)
Fe1 N3 C19 C20 -149.8(6)
C17 N3 C19 C18 150.4(6)
C16 N3 C19 C18 -84.7(7)
Fe1 N3 C19 C18 30.5(7)
C18 C19 C20 C21 2.8(10)
N3 C19 C20 C21 -176.8(6)
C19 C20 C21 C22 -0.1(11)
C20 C21 C22 C23 -1.4(12)
C21 C22 C23 C18 0.1(12)
C21 C22 C23 C24 -179.1(8)
N4 C18 C23 C22 -175.8(7)
C19 C18 C23 C22 2.7(11)
N4 C18 C23 C24 3.5(11)
C19 C18 C23 C24 -178.0(7)
C22 C23 C24 C25 177.5(9)
C18 C23 C24 C25 -1.8(13)
C23 C24 C25 C26 -1.8(14)
C23 C24 C25 C34 -179.2(9)
C18 N4 C26 C25 -2.4(10)
Fe1 N4 C26 C25 -156.0(6)
C18 N4 C26 C31 179.5(6)
Fe1 N4 C26 C31 25.9(9)
C24 C25 C26 N4 4.1(12)
C34 C25 C26 N4 -178.6(8)
C24 C25 C26 C31 -177.9(8)
C34 C25 C26 C31 -0.5(12)
N1 C1 C27 C28 166.8(7)
C2 C1 C27 C28 -18.6(11)
C1 C27 C28 C29 45.6(11)
C27 C28 C29 C30 -59.6(11)
C28 C29 C30 C2 45.3(11)
C3 C2 C30 C29 160.4(8)
C1 C2 C30 C29 -18.6(11)
N4 C26 C31 C32 -166.2(8)
C25 C26 C31 C32 15.7(11)
C26 C31 C32 C33 -40.1(12)
C31 C32 C33 C34 50.8(15)
C32 C33 C34 C25 -35.1(16)
C24 C25 C34 C33 -172.5(10)
C26 C25 C34 C33 10.2(15)
O2 S1 C35 F3 -62.6(5)
O3 S1 C35 F3 59.5(6)
O1 S1 C35 F3 179.3(5)
O2 S1 C35 F1 176.5(5)
O3 S1 C35 F1 -61.3(6)
O1 S1 C35 F1 58.4(6)
O2 S1 C35 F2 56.4(5)
O3 S1 C35 F2 178.6(5)
O1 S1 C35 F2 -61.7(5)
O6 S2 C36 F5 175.0(6)
O5 S2 C36 F5 -61.5(7)
O4 S2 C36 F5 56.6(7)
O6 S2 C36 F6 -65.4(8)
O5 S2 C36 F6 58.0(8)
O4 S2 C36 F6 176.2(7)
O6 S2 C36 F4 54.6(6)
O5 S2 C36 F4 178.1(5)
O4 S2 C36 F4 -63.7(6)
Cl1B C37B Cl2B Cl3B -162(8)
C37B Cl2B Cl3B C38B -61(6)
